data_7041389
loop_
_publ_author_name
'Petuker, Anette'
'Mebs, Stefan'
'Schuth, Nils'
'Gerschel, Philipp'
'Reback, Matthew L.'
'Mallick, Bert'
'van Gastel, Maurice'
'Haumann, Michael'
'Apfel, Ulf-Peter'

_publ_section_title
;
 Spontaneous Si-C bond cleavage in (Triphos(Si))-nickel complexes.
;
_journal_issue 3
_journal_name_full 'Dalton transactions (Cambridge, England : 2003)'
_journal_page_first 907
_journal_page_last 917
_journal_paper_doi 10.1039/c6dt04048a
_journal_volume 46
_journal_year 2017
_chemical_formula_moiety '(C41 H39 Cl Ni P3) (B F4)'
_chemical_formula_sum 'C41 H39 B Cl F4 Ni P3'
_chemical_formula_weight 805.60
_chemical_name_common 'Triphos_C_NiCl BF4'
_chemical_name_systematic 'Triphos_C_NiCl BF4'
_space_group_IT_number 203
_symmetry_cell_setting cubic
_symmetry_space_group_name_Hall '-F 2uv 2vw 3'
_symmetry_space_group_name_H-M 'F d -3 :2'
_atom_sites_solution_hydrogens geom
_atom_sites_solution_primary direct
_atom_sites_solution_secondary difmap
_audit_creation_method SHELXL-97
_audit_update_record
;
2016-06-16 deposited with the CCDC.
2016-12-08 downloaded from the CCDC.
;
_cell_angle_alpha 90.00
_cell_angle_beta 90.00
_cell_angle_gamma 90.00
_cell_formula_units_Z 32
_cell_length_a 33.558(2)
_cell_length_b 33.558(2)
_cell_length_c 33.558(2)
_cell_measurement_reflns_used 8000
_cell_measurement_temperature 293(2)
_cell_measurement_theta_max 23.7
_cell_measurement_theta_min 2.1
_cell_volume 37791(4)
_computing_cell_refinement 'X-Area (Stoe & Cie, 2001)'
_computing_data_collection 'X-Area (Stoe & Cie, 2001)'
_computing_data_reduction 'X-Area (Stoe & Cie, 2001)'
_computing_molecular_graphics 'Diamond (Brandenburg 2011)'
_computing_publication_material 'WinGX publication routines (Farrugia, 1999)'
_computing_structure_refinement 'SHELXL-97 (Sheldrick, 1997)'
_computing_structure_solution 'SIR92 (Altomare 1994)'
_diffrn_ambient_temperature 293(2)
_diffrn_measured_fraction_theta_full 0.997
_diffrn_measured_fraction_theta_max 0.997
_diffrn_measurement_device_type 'STOE IPDS I'
_diffrn_measurement_method \w
_diffrn_radiation_monochromator graphite
_diffrn_radiation_source 'fine-focus sealed tube'
_diffrn_radiation_type MoK\a
_diffrn_radiation_wavelength 0.71073
_diffrn_reflns_av_R_equivalents 0.1108
_diffrn_reflns_av_sigmaI/netI 0.0821
_diffrn_reflns_limit_h_max 38
_diffrn_reflns_limit_h_min -38
_diffrn_reflns_limit_k_max 38
_diffrn_reflns_limit_k_min -37
_diffrn_reflns_limit_l_max 38
_diffrn_reflns_limit_l_min -38
_diffrn_reflns_number 52558
_diffrn_reflns_theta_full 25.00
_diffrn_reflns_theta_max 25.00
_diffrn_reflns_theta_min 1.72
_exptl_absorpt_coefficient_mu 0.609
_exptl_absorpt_correction_T_max 0.9341
_exptl_absorpt_correction_T_min 0.8236
_exptl_absorpt_correction_type numerical
_exptl_absorpt_process_details
;
 [X-Red (Stoe & Cie, 2001) and X-Shape (Stoe & Cie, 1999)]
;
_exptl_crystal_colour green
_exptl_crystal_density_diffrn 1.133
_exptl_crystal_density_method 'not measured'
_exptl_crystal_description plate
_exptl_crystal_F_000 13312
_exptl_crystal_size_max 0.23
_exptl_crystal_size_mid 0.19
_exptl_crystal_size_min 0.16
_platon_squeeze_details
;
;
_refine_diff_density_max 0.307
_refine_diff_density_min -0.194
_refine_diff_density_rms 0.055
_refine_ls_extinction_method none
_refine_ls_goodness_of_fit_ref 0.825
_refine_ls_hydrogen_treatment mixed
_refine_ls_matrix_type full
_refine_ls_number_parameters 158
_refine_ls_number_reflns 2517
_refine_ls_number_restraints 0
_refine_ls_restrained_S_all 0.825
_refine_ls_R_factor_all 0.0946
_refine_ls_R_factor_gt 0.0401
_refine_ls_shift/su_max 0.000
_refine_ls_shift/su_mean 0.000
_refine_ls_structure_factor_coef Fsqd
_refine_ls_weighting_details 'calc w=1/[\s^2^(Fo^2^)+(0.0503P)^2^+0.0000P] where P=(Fo^2^+2Fc^2^)/3'
_refine_ls_weighting_scheme calc
_refine_ls_wR_factor_gt 0.0890
_refine_ls_wR_factor_ref 0.0984
_reflns_number_gt 1406
_reflns_number_total 2517
_reflns_threshold_expression >2sigma(I)
_cod_data_source_file c6dt04048a2.cif
_cod_data_source_block ap225sq
_cod_depositor_comments 'Adding full bibliography for 7041386--7041393.cif.'
_cod_original_sg_symbol_Hall '-F 2uv 2vw'
_cod_original_sg_symbol_H-M 'F d-3'
_cod_database_code 7041389
_publcif_datablock.id {55c7935b-4d26-4e4a-b34c-bea152f975b8}

loop_
_symmetry_equiv_pos_as_xyz
'x, y, z'
'-x+1/4, -y+1/4, z'
'x, -y+1/4, -z+1/4'
'-x+1/4, y, -z+1/4'
'z, x, y'
'-z+1/4, -x+1/4, y'
'z, -x+1/4, -y+1/4'
'-z+1/4, x, -y+1/4'
'y, z, x'
'y, -z+1/4, -x+1/4'
'-y+1/4, z, -x+1/4'
'-y+1/4, -z+1/4, x'
'x, y+1/2, z+1/2'
'-x+1/4, -y+3/4, z+1/2'
'x, -y+3/4, -z+3/4'
'-x+1/4, y+1/2, -z+3/4'
'z, x+1/2, y+1/2'
'-z+1/4, -x+3/4, y+1/2'
'z, -x+3/4, -y+3/4'
'-z+1/4, x+1/2, -y+3/4'
'y, z+1/2, x+1/2'
'y, -z+3/4, -x+3/4'
'-y+1/4, z+1/2, -x+3/4'
'-y+1/4, -z+3/4, x+1/2'
'x+1/2, y, z+1/2'
'-x+3/4, -y+1/4, z+1/2'
'x+1/2, -y+1/4, -z+3/4'
'-x+3/4, y, -z+3/4'
'z+1/2, x, y+1/2'
'-z+3/4, -x+1/4, y+1/2'
'z+1/2, -x+1/4, -y+3/4'
'-z+3/4, x, -y+3/4'
'y+1/2, z, x+1/2'
'y+1/2, -z+1/4, -x+3/4'
'-y+3/4, z, -x+3/4'
'-y+3/4, -z+1/4, x+1/2'
'x+1/2, y+1/2, z'
'-x+3/4, -y+3/4, z'
'x+1/2, -y+3/4, -z+1/4'
'-x+3/4, y+1/2, -z+1/4'
'z+1/2, x+1/2, y'
'-z+3/4, -x+3/4, y'
'z+1/2, -x+3/4, -y+1/4'
'-z+3/4, x+1/2, -y+1/4'
'y+1/2, z+1/2, x'
'y+1/2, -z+3/4, -x+1/4'
'-y+3/4, z+1/2, -x+1/4'
'-y+3/4, -z+3/4, x'
'-x, -y, -z'
'x-1/4, y-1/4, -z'
'-x, y-1/4, z-1/4'
'x-1/4, -y, z-1/4'
'-z, -x, -y'
'z-1/4, x-1/4, -y'
'-z, x-1/4, y-1/4'
'z-1/4, -x, y-1/4'
'-y, -z, -x'
'-y, z-1/4, x-1/4'
'y-1/4, -z, x-1/4'
'y-1/4, z-1/4, -x'
'-x, -y+1/2, -z+1/2'
'x-1/4, y+1/4, -z+1/2'
'-x, y+1/4, z+1/4'
'x-1/4, -y+1/2, z+1/4'
'-z, -x+1/2, -y+1/2'
'z-1/4, x+1/4, -y+1/2'
'-z, x+1/4, y+1/4'
'z-1/4, -x+1/2, y+1/4'
'-y, -z+1/2, -x+1/2'
'-y, z+1/4, x+1/4'
'y-1/4, -z+1/2, x+1/4'
'y-1/4, z+1/4, -x+1/2'
'-x+1/2, -y, -z+1/2'
'x+1/4, y-1/4, -z+1/2'
'-x+1/2, y-1/4, z+1/4'
'x+1/4, -y, z+1/4'
'-z+1/2, -x, -y+1/2'
'z+1/4, x-1/4, -y+1/2'
'-z+1/2, x-1/4, y+1/4'
'z+1/4, -x, y+1/4'
'-y+1/2, -z, -x+1/2'
'-y+1/2, z-1/4, x+1/4'
'y+1/4, -z, x+1/4'
'y+1/4, z-1/4, -x+1/2'
'-x+1/2, -y+1/2, -z'
'x+1/4, y+1/4, -z'
'-x+1/2, y+1/4, z-1/4'
'x+1/4, -y+1/2, z-1/4'
'-z+1/2, -x+1/2, -y'
'z+1/4, x+1/4, -y'
'-z+1/2, x+1/4, y-1/4'
'z+1/4, -x+1/2, y-1/4'
'-y+1/2, -z+1/2, -x'
'-y+1/2, z+1/4, x-1/4'
'y+1/4, -z+1/2, x-1/4'
'y+1/4, z+1/4, -x'

loop_
_atom_site_label
_atom_site_type_symbol
_atom_site_fract_x
_atom_site_fract_y
_atom_site_fract_z
_atom_site_U_iso_or_equiv
_atom_site_adp_type
_atom_site_occupancy
_atom_site_symmetry_multiplicity
_atom_site_calc_flag
_atom_site_refinement_flags
Ni1 Ni 0.249124(14) 0.249124(14) 0.249124(14) 0.03106(19) Uani 1 3 d S
Cl2 Cl 0.21205(3) 0.21205(3) 0.21205(3) 0.0701(6) Uani 1 3 d S
P1 P 0.22948(3) 0.27584(3) 0.30756(3) 0.0317(2) Uani 1 1 d .
C1 C 0.33528(12) 0.33528(12) 0.33528(12) 0.0355(18) Uani 1 3 d S
C7 C 0.30884(11) 0.30884(11) 0.30884(11) 0.0304(15) Uani 1 3 d S
C8 C 0.21499(11) 0.19813(12) 0.33042(12) 0.0397(10) Uani 1 1 d .
H8 H 0.2079 0.1948 0.3038 0.048 Uiso 1 1 calc R
C9 C 0.18053(11) 0.29942(12) 0.30938(11) 0.0374(10) Uani 1 1 d .
C11 C 0.23837(11) 0.23997(11) 0.38346(11) 0.0400(10) Uani 1 1 d .
H11 H 0.2469 0.2646 0.3928 0.048 Uiso 1 1 calc R
C15 C 0.26577(10) 0.31326(11) 0.32470(11) 0.0329(9) Uani 1 1 d .
H15A H 0.2560 0.3394 0.3172 0.040 Uiso 1 1 calc R
H15B H 0.2667 0.3124 0.3536 0.040 Uiso 1 1 calc R
C17 C 0.17401(13) 0.33784(13) 0.32175(12) 0.0504(12) Uani 1 1 d .
H17 H 0.1952 0.3529 0.3314 0.060 Uiso 1 1 calc R
C19 C 0.21309(12) 0.16629(12) 0.35614(14) 0.0473(11) Uani 1 1 d .
H19 H 0.2045 0.1416 0.3470 0.057 Uiso 1 1 calc R
C25 C 0.22747(10) 0.23532(11) 0.34379(11) 0.0316(9) Uani 1 1 d .
C31 C 0.23650(13) 0.20769(13) 0.40895(13) 0.0522(12) Uani 1 1 d .
H31 H 0.2438 0.2108 0.4355 0.063 Uiso 1 1 calc R
C33 C 0.22392(13) 0.17092(13) 0.39545(15) 0.0555(12) Uani 1 1 d .
H33 H 0.2228 0.1494 0.4128 0.067 Uiso 1 1 calc R
C34 C 0.11073(14) 0.29336(17) 0.29470(15) 0.0693(14) Uani 1 1 d .
H34 H 0.0894 0.2780 0.2859 0.083 Uiso 1 1 calc R
C40 C 0.14855(13) 0.27711(14) 0.29590(14) 0.0568(13) Uani 1 1 d .
H40 H 0.1525 0.2510 0.2876 0.068 Uiso 1 1 calc R
C45 C 0.10455(14) 0.33202(17) 0.30639(14) 0.0633(14) Uani 1 1 d .
H45 H 0.0792 0.3430 0.3051 0.076 Uiso 1 1 calc R
C46 C 0.13598(15) 0.35442(15) 0.32002(14) 0.0631(14) Uani 1 1 d .
H46 H 0.1319 0.3806 0.3281 0.076 Uiso 1 1 calc R
F3 F 0.02688(7) 0.02688(7) 0.52688(7) 0.0635(12) Uani 1 3 d S
F4 F 0.07618(7) 0.07306(7) 0.52656(7) 0.0584(7) Uani 1 1 d .
B13 B 0.05016(15) 0.05016(15) 0.55016(15) 0.047(2) Uani 1 3 d S
H1 H 0.3240(9) 0.3615(9) 0.3363(10) 0.032(10) Uiso 1 1 d .

loop_
_atom_site_aniso_label
_atom_site_aniso_U_11
_atom_site_aniso_U_22
_atom_site_aniso_U_33
_atom_site_aniso_U_23
_atom_site_aniso_U_13
_atom_site_aniso_U_12
Ni1 0.03106(19) 0.03106(19) 0.03106(19) 0.0002(2) 0.0002(2) 0.0002(2)
Cl2 0.0701(6) 0.0701(6) 0.0701(6) -0.0186(6) -0.0186(6) -0.0186(6)
P1 0.0297(6) 0.0321(6) 0.0334(6) 0.0018(5) 0.0051(5) 0.0007(4)
C1 0.0355(18) 0.0355(18) 0.0355(18) -0.001(2) -0.001(2) -0.001(2)
C7 0.0304(15) 0.0304(15) 0.0304(15) 0.0013(17) 0.0013(17) 0.0013(17)
C8 0.038(2) 0.039(3) 0.041(2) 0.008(2) 0.004(2) -0.003(2)
C9 0.039(2) 0.045(3) 0.029(2) 0.0086(19) 0.0096(19) 0.007(2)
C11 0.041(3) 0.038(3) 0.041(2) 0.0017(19) 0.0036(18) 0.0052(17)
C15 0.037(2) 0.029(2) 0.032(2) 0.0002(17) 0.0054(17) 0.0028(17)
C17 0.046(3) 0.050(3) 0.055(3) -0.002(2) 0.006(2) 0.012(2)
C19 0.040(3) 0.041(3) 0.061(3) 0.009(2) 0.005(2) -0.003(2)
C25 0.025(2) 0.036(2) 0.034(2) 0.0031(17) 0.0071(17) 0.0018(17)
C31 0.066(3) 0.050(3) 0.041(3) 0.013(2) 0.002(2) 0.006(2)
C33 0.057(3) 0.046(3) 0.064(3) 0.027(2) 0.005(3) 0.001(2)
C34 0.039(3) 0.084(4) 0.085(4) 0.006(3) -0.003(3) 0.002(3)
C40 0.038(3) 0.057(3) 0.075(3) 0.000(3) 0.003(2) 0.005(2)
C45 0.042(3) 0.086(4) 0.061(3) 0.022(3) 0.012(2) 0.027(3)
C46 0.056(3) 0.061(3) 0.073(4) 0.004(3) 0.012(3) 0.026(3)
F3 0.0635(12) 0.0635(12) 0.0635(12) -0.0123(13) -0.0123(13) -0.0123(13)
F4 0.0589(16) 0.0558(16) 0.0606(17) 0.0046(13) 0.0083(13) -0.0043(13)
B13 0.047(2) 0.047(2) 0.047(2) -0.003(3) -0.003(3) -0.003(3)

loop_
_atom_type_symbol
_atom_type_description
_atom_type_scat_dispersion_real
_atom_type_scat_dispersion_imag
_atom_type_scat_source
C C 0.0033 0.0016 'International Tables Vol C Tables 4.2.6.8 and 6.1.1.4'
H H 0.0000 0.0000 'International Tables Vol C Tables 4.2.6.8 and 6.1.1.4'
B B 0.0013 0.0007 'International Tables Vol C Tables 4.2.6.8 and 6.1.1.4'
Cl Cl 0.1484 0.1585 'International Tables Vol C Tables 4.2.6.8 and 6.1.1.4'
F F 0.0171 0.0103 'International Tables Vol C Tables 4.2.6.8 and 6.1.1.4'
Ni Ni 0.3393 1.1124 'International Tables Vol C Tables 4.2.6.8 and 6.1.1.4'
P P 0.1023 0.0942 'International Tables Vol C Tables 4.2.6.8 and 6.1.1.4'

loop_
_geom_angle_atom_site_label_1
_geom_angle_atom_site_label_2
_geom_angle_atom_site_label_3
_geom_angle
_geom_angle_site_symmetry_1
_geom_angle_site_symmetry_3
Cl2 Ni1 P1 124.26(3) . 9
Cl2 Ni1 P1 124.26(3) . 5
P1 Ni1 P1 91.41(4) 9 5
Cl2 Ni1 P1 124.26(3) . .
P1 Ni1 P1 91.41(4) 9 .
P1 Ni1 P1 91.41(4) 5 .
C9 P1 C25 105.51(17) . .
C9 P1 C15 106.82(18) . .
C25 P1 C15 108.93(17) . .
C9 P1 Ni1 117.70(13) . .
C25 P1 Ni1 107.09(12) . .
C15 P1 Ni1 110.46(11) . .
C7 C1 H1 109(2) . .
C1 C7 C15 106.6(3) . .
C1 C7 C15 106.6(3) . 9
C15 C7 C15 112.2(2) . 9
C1 C7 C15 106.6(3) . 5
C15 C7 C15 112.2(2) . 5
C15 C7 C15 112.2(2) 9 5
C19 C8 C25 120.6(4) . .
C19 C8 H8 119.7 . .
C25 C8 H8 119.7 . .
C17 C9 C40 118.9(4) . .
C17 C9 P1 124.1(3) . .
C40 C9 P1 116.9(3) . .
C31 C11 C25 119.6(4) . .
C31 C11 H11 120.2 . .
C25 C11 H11 120.2 . .
C7 C15 P1 116.4(3) . .
C7 C15 H15A 108.2 . .
P1 C15 H15A 108.2 . .
C7 C15 H15B 108.2 . .
P1 C15 H15B 108.2 . .
H15A C15 H15B 107.3 . .
C9 C17 C46 120.6(4) . .
C9 C17 H17 119.7 . .
C46 C17 H17 119.7 . .
C8 C19 C33 120.1(4) . .
C8 C19 H19 120.0 . .
C33 C19 H19 120.0 . .
C11 C25 C8 119.3(3) . .
C11 C25 P1 123.0(3) . .
C8 C25 P1 117.7(3) . .
C33 C31 C11 120.8(4) . .
C33 C31 H31 119.6 . .
C11 C31 H31 119.6 . .
C19 C33 C31 119.7(4) . .
C19 C33 H33 120.1 . .
C31 C33 H33 120.1 . .
C45 C34 C40 120.3(5) . .
C45 C34 H34 119.9 . .
C40 C34 H34 119.9 . .
C34 C40 C9 120.5(4) . .
C34 C40 H40 119.7 . .
C9 C40 H40 119.7 . .
C34 C45 C46 119.8(4) . .
C34 C45 H45 120.1 . .
C46 C45 H45 120.1 . .
C45 C46 C17 119.9(5) . .
C45 C46 H46 120.0 . .
C17 C46 H46 120.0 . .
F3 B13 F4 110.4(3) . 21_545
F3 B13 F4 110.4(3) . 29_455
F4 B13 F4 108.5(4) 21_545 29_455
F3 B13 F4 110.4(3) . .
F4 B13 F4 108.5(4) 21_545 .
F4 B13 F4 108.5(4) 29_455 .

loop_
_geom_bond_atom_site_label_1
_geom_bond_atom_site_label_2
_geom_bond_distance
_geom_bond_site_symmetry_2
Ni1 Cl2 2.155(2) .
Ni1 P1 2.2547(11) 9
Ni1 P1 2.2547(11) 5
Ni1 P1 2.2547(11) .
P1 C9 1.824(4) .
P1 C25 1.826(4) .
P1 C15 1.841(4) .
C1 C7 1.537(9) .
C1 H1 0.96(3) .
C7 C15 1.547(4) .
C7 C15 1.547(4) 9
C7 C15 1.547(4) 5
C8 C19 1.375(5) .
C8 C25 1.391(5) .
C8 H8 0.9300 .
C9 C17 1.372(5) .
C9 C40 1.385(5) .
C11 C31 1.382(5) .
C11 C25 1.389(5) .
C11 H11 0.9300 .
C15 H15A 0.9700 .
C15 H15B 0.9700 .
C17 C46 1.393(6) .
C17 H17 0.9300 .
C19 C33 1.377(6) .
C19 H19 0.9300 .
C31 C33 1.381(6) .
C31 H31 0.9300 .
C33 H33 0.9300 .
C34 C45 1.371(6) .
C34 C40 1.382(6) .
C34 H34 0.9300 .
C40 H40 0.9300 .
C45 C46 1.373(7) .
C45 H45 0.9300 .
C46 H46 0.9300 .
F3 B13 1.354(9) .
F4 B13 1.407(4) .
B13 F4 1.407(4) 21_545
B13 F4 1.407(4) 29_455

loop_
_geom_torsion_atom_site_label_1
_geom_torsion_atom_site_label_2
_geom_torsion_atom_site_label_3
_geom_torsion_atom_site_label_4
_geom_torsion
_geom_torsion_site_symmetry_1
Cl2 Ni1 P1 C9 -45.62(15) .
P1 Ni1 P1 C9 88.65(16) 9
P1 Ni1 P1 C9 -179.90(15) 5
Cl2 Ni1 P1 C25 72.89(13) .
P1 Ni1 P1 C25 -152.83(12) 9
P1 Ni1 P1 C25 -61.38(14) 5
Cl2 Ni1 P1 C15 -168.62(12) .
P1 Ni1 P1 C15 -34.35(13) 9
P1 Ni1 P1 C15 57.10(13) 5
C25 P1 C9 C17 115.4(3) .
C15 P1 C9 C17 -0.4(4) .
Ni1 P1 C9 C17 -125.2(3) .
C25 P1 C9 C40 -67.0(3) .
C15 P1 C9 C40 177.1(3) .
Ni1 P1 C9 C40 52.3(3) .
C1 C7 C15 P1 -164.97(16) .
C15 C7 C15 P1 78.7(3) 9
C15 C7 C15 P1 -48.7(4) 5
C9 P1 C15 C7 -153.2(2) .
C25 P1 C15 C7 93.3(3) .
Ni1 P1 C15 C7 -24.1(3) .
C40 C9 C17 C46 -1.3(6) .
P1 C9 C17 C46 176.2(3) .
C25 C8 C19 C33 -0.6(6) .
C31 C11 C25 C8 -0.2(5) .
C31 C11 C25 P1 -179.2(3) .
C19 C8 C25 C11 0.6(6) .
C19 C8 C25 P1 179.5(3) .
C9 P1 C25 C11 -90.8(3) .
C15 P1 C25 C11 23.6(3) .
Ni1 P1 C25 C11 143.1(3) .
C9 P1 C25 C8 90.3(3) .
C15 P1 C25 C8 -155.3(3) .
Ni1 P1 C25 C8 -35.8(3) .
C25 C11 C31 C33 0.0(6) .
C8 C19 C33 C31 0.3(6) .
C11 C31 C33 C19 0.0(7) .
C45 C34 C40 C9 0.8(7) .
C17 C9 C40 C34 0.4(6) .
P1 C9 C40 C34 -177.3(4) .
C40 C34 C45 C46 -1.2(8) .
C34 C45 C46 C17 0.3(7) .
C9 C17 C46 C45 1.0(7) .

loop_
_platon_squeeze_void_nr
_platon_squeeze_void_average_x
_platon_squeeze_void_average_y
_platon_squeeze_void_average_z
_platon_squeeze_void_volume
_platon_squeeze_void_count_electrons
_platon_squeeze_void_content
1 -0.001 -0.001 -0.001 9147 1577 'one disordered molecule THF per formula unit'
